data_7215373
loop_
_publ_author_name
'Liu, Ying-Ying'
'Jiang, Ying-Yin'
'Yang, Jin'
'Liu, Yun-Yu'
'Ma, Jian-Fang'

_publ_section_title
;
 Syntheses, structures and photoluminescence of zinc(ii) and silver(I)
 coordination polymers based on
 1,1&#x2032;-(1,4-butanediyl)bis(2-methylbenzimidazole) and different
 carboxylate ligands
;
_journal_issue 20
_journal_name_full CrystEngComm
_journal_page_first 6118
_journal_paper_doi 10.1039/c0ce00990c
_journal_volume 13
_journal_year 2011
_chemical_formula_sum 'C34 H32 N4 O4 Zn'
_chemical_formula_weight 626.01
_chemical_name_systematic
;
?
;
_space_group_IT_number 15
_symmetry_cell_setting monoclinic
_symmetry_space_group_name_Hall '-C 2yc'
_symmetry_space_group_name_H-M 'C 1 2/c 1'
_atom_sites_solution_hydrogens geom
_atom_sites_solution_primary direct
_atom_sites_solution_secondary difmap
_audit_creation_method SHELXL-97
_cell_angle_alpha 90.00
_cell_angle_beta 100.318(3)
_cell_angle_gamma 90.00
_cell_formula_units_Z 4
_cell_length_a 22.5556(7)
_cell_length_b 8.7941(2)
_cell_length_c 16.2863(4)
_cell_measurement_reflns_used 3653
_cell_measurement_temperature 293(2)
_cell_measurement_theta_max 29.22
_cell_measurement_theta_min 4.69
_cell_volume 3178.25(15)
_computing_cell_refinement CrysAlis
_computing_data_collection 'CrysAlis (Oxford Diffraction, 2006)'
_computing_data_reduction CrysAlis
_computing_structure_refinement 'SHELXL-97 (Sheldrick, 1997)'
_computing_structure_solution 'SHELXS-97 (Sheldrick, 1997)'
_diffrn_ambient_temperature 293(2)
_diffrn_detector_area_resol_mean 10.0
_diffrn_measured_fraction_theta_full 0.985
_diffrn_measured_fraction_theta_max 0.845
_diffrn_measurement_device_type 'Oxford Diffraction Gemini R Ultra'
_diffrn_measurement_method '\w scan'
_diffrn_radiation_monochromator graphite
_diffrn_radiation_source 'fine-focus sealed tube'
_diffrn_radiation_type MoK\a
_diffrn_radiation_wavelength 0.71073
_diffrn_reflns_av_R_equivalents 0.0246
_diffrn_reflns_av_sigmaI/netI 0.0502
_diffrn_reflns_limit_h_max 21
_diffrn_reflns_limit_h_min -30
_diffrn_reflns_limit_k_max 9
_diffrn_reflns_limit_k_min -11
_diffrn_reflns_limit_l_max 22
_diffrn_reflns_limit_l_min -21
_diffrn_reflns_number 6940
_diffrn_reflns_theta_full 26.50
_diffrn_reflns_theta_max 29.22
_diffrn_reflns_theta_min 4.69
_exptl_absorpt_coefficient_mu 0.815
_exptl_absorpt_correction_T_max 0.80
_exptl_absorpt_correction_T_min 0.75
_exptl_absorpt_correction_type multi-scan
_exptl_absorpt_process_details
;
CrysAlis (Oxford Diffraction, 2006)
;
_exptl_crystal_colour colorless
_exptl_crystal_density_diffrn 1.308
_exptl_crystal_density_method 'not measured'
_exptl_crystal_description block
_exptl_crystal_F_000 1304
_exptl_crystal_size_max 0.35
_exptl_crystal_size_mid 0.29
_exptl_crystal_size_min 0.26
_refine_diff_density_max 0.867
_refine_diff_density_min -0.480
_refine_diff_density_rms 0.099
_refine_ls_extinction_coef 0.022(2)
_refine_ls_extinction_expression Fc^*^=kFc[1+0.001xFc^2^\l^3^/sin(2\q)]^-1/4^
_refine_ls_extinction_method SHELXL
_refine_ls_goodness_of_fit_ref 0.994
_refine_ls_hydrogen_treatment constr
_refine_ls_matrix_type full
_refine_ls_number_parameters 197
_refine_ls_number_reflns 3653
_refine_ls_number_restraints 0
_refine_ls_restrained_S_all 0.994
_refine_ls_R_factor_all 0.0762
_refine_ls_R_factor_gt 0.0578
_refine_ls_shift/su_max 0.000
_refine_ls_shift/su_mean 0.000
_refine_ls_structure_factor_coef Fsqd
_refine_ls_weighting_details 'calc w=1/[\s^2^(Fo^2^)+(0.1375P)^2^+0.0000P] where P=(Fo^2^+2Fc^2^)/3'
_refine_ls_weighting_scheme calc
_refine_ls_wR_factor_gt 0.1769
_refine_ls_wR_factor_ref 0.1875
_reflns_number_gt 2802
_reflns_number_total 3653
_reflns_threshold_expression >2sigma(I)
_cod_data_source_file c0ce00990c.txt
_cod_data_source_block 1
_cod_depositor_comments
;
The following automatic conversions were performed:

'_symmetry_cell_setting' value 'Monoclinic' changed to 'monoclinic'
according to
/usr/data/users/saulius/automatic-downloads/retrospective/RSC/lib/dictionaries/cif_core.dic
dictionary named 'cif_core.dic' version 2.4.2 from 2011-04-26.

Automatic conversion script
Id: cif_fix_values 2281 2013-09-26 08:29:07Z andrius 
;
_cod_original_sg_symbol_Hall -C2yc
_cod_original_sg_symbol_H-M C2/c
_cod_database_code 7215373

loop_
_symmetry_equiv_pos_as_xyz
'x, y, z'
'-x, y, -z+1/2'
'x+1/2, y+1/2, z'
'-x+1/2, y+1/2, -z+1/2'
'-x, -y, -z'
'x, -y, z-1/2'
'-x+1/2, -y+1/2, -z'
'x+1/2, -y+1/2, z-1/2'

loop_
_atom_site_label
_atom_site_type_symbol
_atom_site_fract_x
_atom_site_fract_y
_atom_site_fract_z
_atom_site_U_iso_or_equiv
_atom_site_adp_type
_atom_site_occupancy
_atom_site_symmetry_multiplicity
_atom_site_calc_flag
_atom_site_refinement_flags
C1 C 0.5669(3) -0.1255(8) 0.1637(4) 0.0932(17) Uani 1 1 d .
H1A H 0.5720 -0.0899 0.2203 0.140 Uiso 1 1 calc R
H1B H 0.5955 -0.0759 0.1357 0.140 Uiso 1 1 calc R
H1C H 0.5732 -0.2334 0.1636 0.140 Uiso 1 1 calc R
C2 C 0.5058(2) -0.0909(5) 0.1207(3) 0.0645(11) Uani 1 1 d .
C3 C 0.4209(2) -0.1038(5) 0.0294(3) 0.0665(11) Uani 1 1 d .
C4 C 0.4166(2) 0.0068(5) 0.0897(3) 0.0632(11) Uani 1 1 d .
C5 C 0.3742(3) -0.1340(8) -0.0358(4) 0.0887(16) Uani 1 1 d .
H5 H 0.3778 -0.2064 -0.0763 0.106 Uiso 1 1 calc R
C6 C 0.3627(2) 0.0898(7) 0.0837(4) 0.0816(15) Uani 1 1 d .
H6 H 0.3582 0.1642 0.1227 0.098 Uiso 1 1 calc R
C7 C 0.3223(3) -0.0521(9) -0.0381(4) 0.105(2) Uani 1 1 d .
H7 H 0.2893 -0.0719 -0.0799 0.126 Uiso 1 1 calc R
C8 C 0.3178(3) 0.0581(8) 0.0199(4) 0.0961(18) Uani 1 1 d .
H8 H 0.2822 0.1134 0.0149 0.115 Uiso 1 1 calc R
C9 C 0.5036(3) -0.2807(6) 0.0043(3) 0.0744(13) Uani 1 1 d .
H9A H 0.5471 -0.2714 0.0148 0.089 Uiso 1 1 calc R
H9B H 0.4895 -0.2645 -0.0549 0.089 Uiso 1 1 calc R
C10 C 0.4869(3) -0.4405(5) 0.0266(3) 0.0721(12) Uani 1 1 d .
H10A H 0.4434 -0.4503 0.0175 0.086 Uiso 1 1 calc R
H10B H 0.5023 -0.4593 0.0853 0.086 Uiso 1 1 calc R
C11 C 0.5906(2) 0.3879(5) 0.2570(3) 0.0647(11) Uani 1 1 d .
C12 C 0.6364(2) 0.5103(5) 0.2526(3) 0.0715(12) Uani 1 1 d .
C13 C 0.6632(3) 0.5257(7) 0.1838(5) 0.0946(17) Uani 1 1 d .
H13 H 0.6532 0.4597 0.1388 0.113 Uiso 1 1 calc R
C14 C 0.7045(4) 0.6389(10) 0.1816(7) 0.117(2) Uani 1 1 d .
H14 H 0.7238 0.6449 0.1358 0.140 Uiso 1 1 calc R
C15 C 0.7180(3) 0.7384(12) 0.2412(11) 0.147(4) Uani 1 1 d .
H15 H 0.7443 0.8178 0.2362 0.177 Uiso 1 1 calc R
C16 C 0.6921(4) 0.7242(9) 0.3133(8) 0.124(3) Uani 1 1 d .
H16 H 0.7027 0.7916 0.3575 0.149 Uiso 1 1 calc R
C17 C 0.6515(3) 0.6120(7) 0.3184(4) 0.0915(17) Uani 1 1 d .
H17 H 0.6339 0.6032 0.3656 0.110 Uiso 1 1 calc R
N1 N 0.4786(2) -0.1631(4) 0.0507(3) 0.0658(10) Uani 1 1 d .
N2 N 0.46981(18) 0.0134(4) 0.1458(2) 0.0647(9) Uani 1 1 d .
O1 O 0.5810(2) 0.2914(4) 0.1994(3) 0.0841(11) Uani 1 1 d .
O2 O 0.5637(2) 0.3858(5) 0.3171(2) 0.0886(11) Uani 1 1 d .
Zn1 Zn 0.5000 0.18560(5) 0.2500 0.0334(3) Uani 1 2 d S

loop_
_atom_site_aniso_label
_atom_site_aniso_U_11
_atom_site_aniso_U_22
_atom_site_aniso_U_33
_atom_site_aniso_U_23
_atom_site_aniso_U_13
_atom_site_aniso_U_12
C1 0.099(4) 0.087(4) 0.092(4) 0.000(3) 0.010(3) 0.036(3)
C2 0.087(3) 0.044(2) 0.063(2) -0.0001(18) 0.014(2) 0.007(2)
C3 0.082(3) 0.060(3) 0.058(2) -0.003(2) 0.013(2) 0.001(2)
C4 0.079(3) 0.053(2) 0.058(2) -0.0012(19) 0.013(2) 0.002(2)
C5 0.094(4) 0.091(4) 0.077(3) -0.026(3) 0.006(3) 0.001(3)
C6 0.078(3) 0.083(3) 0.081(3) -0.012(3) 0.007(3) 0.016(3)
C7 0.093(4) 0.121(5) 0.090(4) -0.017(4) -0.011(3) 0.003(4)
C8 0.081(3) 0.108(5) 0.095(4) -0.013(4) 0.004(3) 0.016(3)
C9 0.108(4) 0.059(2) 0.065(3) -0.003(2) 0.039(3) 0.006(3)
C10 0.101(3) 0.055(2) 0.066(3) -0.008(2) 0.032(2) 0.008(2)
C11 0.084(3) 0.054(2) 0.057(2) 0.000(2) 0.014(2) -0.001(2)
C12 0.073(3) 0.052(2) 0.085(3) 0.003(2) 0.003(2) 0.008(2)
C13 0.097(4) 0.076(4) 0.120(5) 0.000(3) 0.044(4) 0.003(3)
C14 0.105(5) 0.101(5) 0.155(7) -0.001(5) 0.049(5) -0.020(4)
C15 0.077(4) 0.104(6) 0.260(14) 0.014(8) 0.028(6) -0.025(4)
C16 0.094(5) 0.084(4) 0.172(9) -0.008(5) -0.035(5) -0.017(4)
C17 0.098(4) 0.071(3) 0.096(4) -0.007(3) -0.010(3) -0.005(3)
N1 0.086(3) 0.052(2) 0.060(2) -0.0030(16) 0.0152(19) 0.0034(18)
N2 0.077(2) 0.0535(19) 0.061(2) -0.0068(16) 0.0074(17) 0.0074(17)
O1 0.100(3) 0.072(2) 0.083(2) -0.0164(18) 0.023(2) -0.0117(18)
O2 0.116(3) 0.085(2) 0.070(2) -0.0094(19) 0.030(2) -0.019(2)
Zn1 0.0502(4) 0.0231(3) 0.0262(3) 0.000 0.0049(2) 0.000

loop_
_atom_type_symbol
_atom_type_description
_atom_type_scat_dispersion_real
_atom_type_scat_dispersion_imag
_atom_type_scat_source
C C 0.0033 0.0016 'International Tables Vol C Tables 4.2.6.8 and 6.1.1.4'
H H 0.0000 0.0000 'International Tables Vol C Tables 4.2.6.8 and 6.1.1.4'
N N 0.0061 0.0033 'International Tables Vol C Tables 4.2.6.8 and 6.1.1.4'
O O 0.0106 0.0060 'International Tables Vol C Tables 4.2.6.8 and 6.1.1.4'
Zn Zn 0.2839 1.4301 'International Tables Vol C Tables 4.2.6.8 and 6.1.1.4'

loop_
_geom_angle_atom_site_label_1
_geom_angle_atom_site_label_2
_geom_angle_atom_site_label_3
_geom_angle
_geom_angle_site_symmetry_1
_geom_angle_site_symmetry_3
C2 C1 H1A 109.5 . .
C2 C1 H1B 109.5 . .
H1A C1 H1B 109.5 . .
C2 C1 H1C 109.5 . .
H1A C1 H1C 109.5 . .
H1B C1 H1C 109.5 . .
N2 C2 N1 111.8(4) . .
N2 C2 C1 124.6(4) . .
N1 C2 C1 123.6(4) . .
C5 C3 N1 132.3(5) . .
C5 C3 C4 122.2(5) . .
N1 C3 C4 105.5(4) . .
N2 C4 C3 109.5(4) . .
N2 C4 C6 131.8(4) . .
C3 C4 C6 118.8(4) . .
C7 C5 C3 116.8(5) . .
C7 C5 H5 121.6 . .
C3 C5 H5 121.6 . .
C8 C6 C4 117.9(5) . .
C8 C6 H6 121.0 . .
C4 C6 H6 121.0 . .
C5 C7 C8 121.5(6) . .
C5 C7 H7 119.3 . .
C8 C7 H7 119.3 . .
C6 C8 C7 122.8(6) . .
C6 C8 H8 118.6 . .
C7 C8 H8 118.6 . .
N1 C9 C10 113.5(4) . .
N1 C9 H9A 108.9 . .
C10 C9 H9A 108.9 . .
N1 C9 H9B 108.9 . .
C10 C9 H9B 108.9 . .
H9A C9 H9B 107.7 . .
C9 C10 C10 111.0(5) . 5_645
C9 C10 H10A 109.4 . .
C10 C10 H10A 109.4 5_645 .
C9 C10 H10B 109.4 . .
C10 C10 H10B 109.4 5_645 .
H10A C10 H10B 108.0 . .
O2 C11 O1 122.4(5) . .
O2 C11 C12 119.1(4) . .
O1 C11 C12 118.5(4) . .
C13 C12 C17 118.9(6) . .
C13 C12 C11 121.1(5) . .
C17 C12 C11 120.0(5) . .
C14 C13 C12 119.6(7) . .
C14 C13 H13 120.2 . .
C12 C13 H13 120.2 . .
C15 C14 C13 122.6(9) . .
C15 C14 H14 118.7 . .
C13 C14 H14 118.7 . .
C14 C15 C16 119.1(8) . .
C14 C15 H15 120.5 . .
C16 C15 H15 120.5 . .
C17 C16 C15 120.0(9) . .
C17 C16 H16 120.0 . .
C15 C16 H16 120.0 . .
C16 C17 C12 119.7(8) . .
C16 C17 H17 120.1 . .
C12 C17 H17 120.1 . .
C2 N1 C3 107.4(4) . .
C2 N1 C9 127.8(5) . .
C3 N1 C9 124.9(4) . .
C2 N2 C4 105.9(4) . .
C2 N2 Zn1 124.4(3) . .
C4 N2 Zn1 129.1(3) . .
C11 O1 Zn1 92.7(3) . .
C11 O2 Zn1 89.4(3) . .
N2 Zn1 N2 97.00(19) . 2_655
N2 Zn1 O1 98.65(14) . .
N2 Zn1 O1 112.31(15) 2_655 .
N2 Zn1 O1 112.31(15) . 2_655
N2 Zn1 O1 98.65(14) 2_655 2_655
O1 Zn1 O1 132.86(19) . 2_655
N2 Zn1 O2 153.60(15) . .
N2 Zn1 O2 94.21(14) 2_655 .
O1 Zn1 O2 54.96(13) . .
O1 Zn1 O2 89.39(15) 2_655 .
N2 Zn1 O2 94.21(14) . 2_655
N2 Zn1 O2 153.60(15) 2_655 2_655
O1 Zn1 O2 89.39(15) . 2_655
O1 Zn1 O2 54.96(13) 2_655 2_655
O2 Zn1 O2 86.0(2) . 2_655

loop_
_geom_bond_atom_site_label_1
_geom_bond_atom_site_label_2
_geom_bond_distance
_geom_bond_site_symmetry_2
C1 C2 1.461(8) .
C1 H1A 0.9600 .
C1 H1B 0.9600 .
C1 H1C 0.9600 .
C2 N2 1.337(6) .
C2 N1 1.352(6) .
C3 C5 1.382(7) .
C3 N1 1.386(7) .
C3 C4 1.398(6) .
C4 N2 1.374(6) .
C4 C6 1.407(7) .
C5 C7 1.369(9) .
C5 H5 0.9300 .
C6 C8 1.344(8) .
C6 H6 0.9300 .
C7 C8 1.370(9) .
C7 H7 0.9300 .
C8 H8 0.9300 .
C9 N1 1.453(6) .
C9 C10 1.515(7) .
C9 H9A 0.9700 .
C9 H9B 0.9700 .
C10 C10 1.542(9) 5_645
C10 H10A 0.9700 .
C10 H10B 0.9700 .
C11 O2 1.240(6) .
C11 O1 1.255(6) .
C11 C12 1.503(7) .
C12 C13 1.371(8) .
C12 C17 1.390(8) .
C13 C14 1.369(10) .
C13 H13 0.9300 .
C14 C15 1.301(16) .
C14 H14 0.9300 .
C15 C16 1.408(17) .
C15 H15 0.9300 .
C16 C17 1.358(11) .
C16 H16 0.9300 .
C17 H17 0.9300 .
N2 Zn1 2.285(4) .
O1 Zn1 2.328(4) .
O2 Zn1 2.408(4) .
Zn1 N2 2.285(4) 2_655
Zn1 O1 2.328(4) 2_655
Zn1 O2 2.408(4) 2_655

loop_
_geom_torsion_atom_site_label_1
_geom_torsion_atom_site_label_2
_geom_torsion_atom_site_label_3
_geom_torsion_atom_site_label_4
_geom_torsion
_geom_torsion_site_symmetry_4
C5 C3 C4 N2 -179.1(5) .
N1 C3 C4 N2 -0.2(5) .
C5 C3 C4 C6 0.1(8) .
N1 C3 C4 C6 179.0(5) .
N1 C3 C5 C7 -179.8(6) .
C4 C3 C5 C7 -1.3(9) .
N2 C4 C6 C8 179.1(6) .
C3 C4 C6 C8 0.1(8) .
C3 C5 C7 C8 2.3(11) .
C4 C6 C8 C7 1.0(10) .
C5 C7 C8 C6 -2.2(12) .
N1 C9 C10 C10 178.2(6) 5_645
O2 C11 C12 C13 -173.9(5) .
O1 C11 C12 C13 6.0(7) .
O2 C11 C12 C17 4.9(7) .
O1 C11 C12 C17 -175.2(5) .
C17 C12 C13 C14 0.9(9) .
C11 C12 C13 C14 179.7(6) .
C12 C13 C14 C15 -3.2(13) .
C13 C14 C15 C16 4.2(15) .
C14 C15 C16 C17 -3.0(14) .
C15 C16 C17 C12 0.9(11) .
C13 C12 C17 C16 0.1(9) .
C11 C12 C17 C16 -178.7(6) .
N2 C2 N1 C3 -0.8(5) .
C1 C2 N1 C3 178.2(5) .
N2 C2 N1 C9 178.8(4) .
C1 C2 N1 C9 -2.2(8) .
C5 C3 N1 C2 179.3(6) .
C4 C3 N1 C2 0.6(5) .
C5 C3 N1 C9 -0.3(9) .
C4 C3 N1 C9 -179.0(4) .
C10 C9 N1 C2 96.7(7) .
C10 C9 N1 C3 -83.8(6) .
N1 C2 N2 C4 0.6(5) .
C1 C2 N2 C4 -178.4(5) .
N1 C2 N2 Zn1 -171.4(3) .
C1 C2 N2 Zn1 9.7(7) .
C3 C4 N2 C2 -0.2(5) .
C6 C4 N2 C2 -179.3(5) .
C3 C4 N2 Zn1 171.2(3) .
C6 C4 N2 Zn1 -7.9(8) .
O2 C11 O1 Zn1 7.4(5) .
C12 C11 O1 Zn1 -172.5(4) .
O1 C11 O2 Zn1 -7.1(5) .
C12 C11 O2 Zn1 172.8(4) .
C2 N2 Zn1 N2 -59.7(3) 2_655
C4 N2 Zn1 N2 130.2(5) 2_655
C2 N2 Zn1 O1 54.2(4) .
C4 N2 Zn1 O1 -115.8(4) .
C2 N2 Zn1 O1 -162.1(4) 2_655
C4 N2 Zn1 O1 27.9(4) 2_655
C2 N2 Zn1 O2 54.7(5) .
C4 N2 Zn1 O2 -115.3(5) .
C2 N2 Zn1 O2 144.2(4) 2_655
C4 N2 Zn1 O2 -25.8(4) 2_655
C11 O1 Zn1 N2 175.8(3) .
C11 O1 Zn1 N2 -82.9(3) 2_655
C11 O1 Zn1 O1 44.1(3) 2_655
C11 O1 Zn1 O2 -3.9(3) .
C11 O1 Zn1 O2 81.6(3) 2_655
C11 O2 Zn1 N2 3.3(5) .
C11 O2 Zn1 N2 118.3(3) 2_655
C11 O2 Zn1 O1 3.9(3) .
C11 O2 Zn1 O1 -143.0(3) 2_655
C11 O2 Zn1 O2 -88.1(3) 2_655
